data_7245588
loop_
_publ_author_name
'Malik, Magdalena'
'\'Switlicka, Anna'
'Bie\'nko, Alina'
'Komarnicka, Urszula K.'
'Bie\'nko, Dariusz C.'
'Kozie\/l, Sandra'
'Kyzio\/l, Agnieszka'
'Mazur, Tomasz'
'Machura, Barbara'

_publ_section_title
;
 Copper(ii) complexes with 2-ethylpyridine and related hydroxyl pyridine
 derivatives: structural, spectroscopic, magnetic and anticancer in vitro
 studies
;
_journal_issue 42
_journal_name_full 'RSC Advances'
_journal_page_first 27648
_journal_page_last 27665
_journal_paper_doi 10.1039/D2RA05133H
_journal_volume 12
_journal_year 2022
_chemical_formula_moiety 'C12 H12 Cu N2 O2, 4(H2 O)'
_chemical_formula_sum 'C12 H20 Cu N2 O6'
_chemical_formula_weight 351.84
_space_group_crystal_system monoclinic
_space_group_IT_number 12
_space_group_name_Hall '-C 2y'
_space_group_name_H-M_alt 'C 1 2/m 1'
_atom_sites_solution_hydrogens mixed
_audit_creation_date 2020-01-30
_audit_creation_method
;
Olex2 1.3
(compiled Nov 21 2019 18:26:39 for OlexSys, GUI svn.r6003)
;
_audit_update_record
;
2021-12-01 deposited with the CCDC.	2022-09-21 downloaded from the CCDC.
;
_cell_angle_alpha 90
_cell_angle_beta 110.398(7)
_cell_angle_gamma 90
_cell_formula_units_Z 2
_cell_length_a 13.5721(14)
_cell_length_b 7.1790(5)
_cell_length_c 8.2686(6)
_cell_measurement_reflns_used 2151
_cell_measurement_temperature 293(2)
_cell_measurement_theta_max 28.6690
_cell_measurement_theta_min 4.5200
_cell_volume 755.13(11)
_computing_cell_refinement 'CrysAlisPro 1.171.40.67a (Rigaku OD, 2019)'
_computing_data_collection 'CrysAlisPro 1.171.40.67a (Rigaku OD, 2019)'
_computing_data_reduction 'CrysAlisPro 1.171.40.67a (Rigaku OD, 2019)'
_computing_molecular_graphics 'Olex2 1.3 (Dolomanov et al., 2009)'
_computing_publication_material 'Olex2 1.3 (Dolomanov et al., 2009)'
_computing_structure_refinement 'SHELXL 2018/3 (Sheldrick, 2015)'
_computing_structure_solution 'olex2.solve 1.3 (Bourhis et al., 2015)'
_diffrn_ambient_temperature 293(2)
_diffrn_detector 'CCD plate'
_diffrn_detector_area_resol_mean 10.4015
_diffrn_detector_type Atlas
_diffrn_measured_fraction_theta_full 0.996
_diffrn_measured_fraction_theta_max 0.996
_diffrn_measurement_details
;
List of Runs (angles in degrees, time in seconds):

  # Type    Start    End  Width  t~exp~   \w     \q     \k     \f   Frames
#--------------------------------------------------------------------------
  1  \w    -22.00  39.00   1.00    1.13    --   10.37  77.00  60.00   61
  2  \w    -86.00   4.00   1.00    1.13    --  -11.39 -38.00  30.00   90
  3  \w    -51.00  27.00   1.00    1.13    --  -11.39  19.00 -90.00   78
  4  \w     -4.00  67.00   1.00    1.13    --   10.22  38.00 -90.00   71
  5  \w     14.00  39.00   1.00    1.13    --  -11.23  77.00 150.00   25
  6  \w    -44.00  17.00   1.00    1.13    --  -11.23 -57.00  90.00   61
;
_diffrn_measurement_device 'four-circle diffractometer'
_diffrn_measurement_device_type 'Xcalibur, Atlas, Gemini ultra'
_diffrn_measurement_method '\w scans'
_diffrn_orient_matrix_type 'CrysAlisPro convention (1999,Acta A55,543-557)'
_diffrn_orient_matrix_UB_11 -0.0280914000
_diffrn_orient_matrix_UB_12 -0.0937570000
_diffrn_orient_matrix_UB_13 -0.0039438000
_diffrn_orient_matrix_UB_21 -0.0749463000
_diffrn_orient_matrix_UB_22 0.0269741000
_diffrn_orient_matrix_UB_23 -0.0375484000
_diffrn_orient_matrix_UB_31 0.0389253000
_diffrn_orient_matrix_UB_32 -0.0156905000
_diffrn_orient_matrix_UB_33 -0.0410422000
_diffrn_radiation_monochromator graphite
_diffrn_radiation_probe x-ray
_diffrn_radiation_type 'Mo K\a'
_diffrn_radiation_wavelength 0.71073
_diffrn_reflns_av_R_equivalents 0.0253
_diffrn_reflns_av_unetI/netI 0.0189
_diffrn_reflns_Laue_measured_fraction_full 0.996
_diffrn_reflns_Laue_measured_fraction_max 0.996
_diffrn_reflns_limit_h_max 13
_diffrn_reflns_limit_h_min -16
_diffrn_reflns_limit_k_max 8
_diffrn_reflns_limit_k_min -8
_diffrn_reflns_limit_l_max 9
_diffrn_reflns_limit_l_min -9
_diffrn_reflns_number 3292
_diffrn_reflns_point_group_measured_fraction_full 0.996
_diffrn_reflns_point_group_measured_fraction_max 0.996
_diffrn_reflns_theta_full 25.049
_diffrn_reflns_theta_max 25.049
_diffrn_reflns_theta_min 3.362
_diffrn_source 'fine-focus sealed X-ray tube'
_diffrn_source_type 'Enhance (Mo) X-ray Source'
_exptl_absorpt_coefficient_mu 1.474
_exptl_absorpt_correction_T_max 1.00000
_exptl_absorpt_correction_T_min 0.07772
_exptl_absorpt_correction_type multi-scan
_exptl_absorpt_process_details
;
CrysAlisPro 1.171.40.67a (Rigaku Oxford Diffraction, 2019)
Empirical absorption correction using spherical harmonics,
 implemented in SCALE3 ABSPACK scaling algorithm.
;
_exptl_crystal_colour 'dark green'
_exptl_crystal_density_diffrn 1.547
_exptl_crystal_description brick
_exptl_crystal_F_000 366
_exptl_crystal_size_max 0.30
_exptl_crystal_size_mid 0.25
_exptl_crystal_size_min 0.16
_refine_diff_density_max 0.381
_refine_diff_density_min -0.275
_refine_diff_density_rms 0.069
_refine_ls_extinction_coef 0.040(3)
_refine_ls_extinction_expression Fc^*^=kFc[1+0.001xFc^2^\l^3^/sin(2\q)]^-1/4^
_refine_ls_extinction_method 'SHELXL-2018/3 (Sheldrick 2018)'
_refine_ls_goodness_of_fit_ref 1.113
_refine_ls_hydrogen_treatment constr
_refine_ls_matrix_type full
_refine_ls_number_parameters 66
_refine_ls_number_reflns 728
_refine_ls_number_restraints 0
_refine_ls_restrained_S_all 1.113
_refine_ls_R_factor_all 0.0291
_refine_ls_R_factor_gt 0.0283
_refine_ls_shift/su_max 0.000
_refine_ls_shift/su_mean 0.000
_refine_ls_structure_factor_coef Fsqd
_refine_ls_weighting_details 'w=1/[\s^2^(Fo^2^)+(0.0354P)^2^+1.0586P] where P=(Fo^2^+2Fc^2^)/3'
_refine_ls_weighting_scheme calc
_refine_ls_wR_factor_gt 0.0717
_refine_ls_wR_factor_ref 0.0723
_reflns_Friedel_coverage 0.000
_reflns_number_gt 712
_reflns_number_total 728
_reflns_threshold_expression 'I > 2\s(I)'
_cod_data_source_file d2ra05133h2.cif
_cod_data_source_block cuk2
_cod_original_cell_volume 755.12(11)
_cod_database_code 7245588
_shelx_shelxl_version_number 2018/3
_chemical_oxdiff_formula 'C20 H15 N3 O2 Cl2 Cu1'
_shelx_space_group_comment
;
The symmetry employed for this shelxl refinement is uniquely defined
by the following loop, which should always be used as a source of
symmetry information in preference to the above space-group names.
They are only intended as comments.
;
_reflns_odcompleteness_completeness 99.64
_reflns_odcompleteness_iscentric 1
_reflns_odcompleteness_theta 26.32
_olex2_refinement_description
;
1. Fixed Uiso
 At 1.2 times of:
  All C(H) groups, All C(H,H) groups
 At 1.5 times of:
  All O(H,H) groups
2. Others
 Fixed Sof: H6A(0.5) H6B(0.5)
3.a Free rotating group:
 O2(H2A,H2B)
3.b Secondary CH2 refined with riding coordinates:
 C6(H6A,H6B)
3.c Aromatic/amide H refined with riding coordinates:
 C1(H1), C2(H2), C3(H3), C4(H4)
;
_olex2_submission_special_instructions 'No special instructions were received'
_oxdiff_exptl_absorpt_empirical_details
;
Empirical correction (ABSPACK) includes:
- Absorption correction using spherical harmonics
- Frame scaling
;
_oxdiff_exptl_absorpt_empirical_full_max 7.661
_oxdiff_exptl_absorpt_empirical_full_min 0.584

loop_
_space_group_symop_operation_xyz
'x, y, z'
'-x, y, -z'
'x+1/2, y+1/2, z'
'-x+1/2, y+1/2, -z'
'-x, -y, -z'
'x, -y, z'
'-x+1/2, -y+1/2, -z'
'x+1/2, -y+1/2, z'

loop_
_atom_site_label
_atom_site_type_symbol
_atom_site_fract_x
_atom_site_fract_y
_atom_site_fract_z
_atom_site_U_iso_or_equiv
_atom_site_adp_type
_atom_site_occupancy
_atom_site_site_symmetry_order
_atom_site_calc_flag
_atom_site_refinement_flags_posn
_atom_site_refinement_flags_adp
_atom_site_refinement_flags_occupancy
_atom_site_disorder_assembly
_atom_site_disorder_group
Cu1 Cu 0.500000 0.000000 0.000000 0.0281(3) Uani 1 4 d S T P . .
O1 O 0.40840(16) 0.000000 -0.2331(3) 0.0346(5) Uani 1 2 d S T P . .
N1 N 0.3681(2) 0.000000 0.0522(3) 0.0300(6) Uani 1 2 d S T P . .
C1 C 0.3582(3) 0.000000 0.2095(4) 0.0364(7) Uani 1 2 d S T P . .
H1 H 0.418418 0.000000 0.307624 0.044 Uiso 1 2 calc R U P . .
C2 C 0.2619(3) 0.000000 0.2280(5) 0.0435(8) Uani 1 2 d S T P . .
H2 H 0.256500 0.000000 0.337072 0.052 Uiso 1 2 calc R U P . .
C3 C 0.1729(3) 0.000000 0.0819(5) 0.0480(9) Uani 1 2 d S T P . .
H3 H 0.106681 0.000000 0.091560 0.058 Uiso 1 2 calc R U P . .
C4 C 0.1826(3) 0.000000 -0.0778(5) 0.0428(8) Uani 1 2 d S T P . .
H4 H 0.123141 0.000000 -0.177279 0.051 Uiso 1 2 calc R U P . .
C5 C 0.2813(2) 0.000000 -0.0891(4) 0.0310(7) Uani 1 2 d S T P . .
C6 C 0.3009(2) 0.000000 -0.2579(4) 0.0356(7) Uani 1 2 d S T P . .
H6A H 0.268403 -0.109244 -0.324086 0.043 Uiso 0.5 1 calc R U P . .
H6B H 0.268403 0.109244 -0.324086 0.043 Uiso 0.5 1 calc R U P . .
O2 O 0.42976(19) 0.3105(4) -0.4134(4) 0.0866(8) Uani 1 1 d G . . . .
H2A H 0.492673 0.312521 -0.373021 0.130 Uiso 1 1 d G U . . .
H2B H 0.417202 0.224717 -0.352389 0.130 Uiso 1 1 d G U . . .

loop_
_atom_site_aniso_label
_atom_site_aniso_U_11
_atom_site_aniso_U_22
_atom_site_aniso_U_33
_atom_site_aniso_U_23
_atom_site_aniso_U_13
_atom_site_aniso_U_12
Cu1 0.0248(3) 0.0311(3) 0.0279(3) 0.000 0.0088(2) 0.000
O1 0.0287(11) 0.0460(13) 0.0293(11) 0.000 0.0105(9) 0.000
N1 0.0283(13) 0.0297(13) 0.0318(13) 0.000 0.0102(10) 0.000
C1 0.0351(17) 0.0405(18) 0.0343(17) 0.000 0.0130(14) 0.000
C2 0.046(2) 0.048(2) 0.045(2) 0.000 0.0266(16) 0.000
C3 0.0328(18) 0.056(2) 0.061(2) 0.000 0.0238(17) 0.000
C4 0.0285(17) 0.050(2) 0.047(2) 0.000 0.0094(14) 0.000
C5 0.0286(15) 0.0272(15) 0.0357(17) 0.000 0.0092(13) 0.000
C6 0.0295(16) 0.0408(18) 0.0324(16) 0.000 0.0056(13) 0.000
O2 0.0771(16) 0.0660(16) 0.125(2) 0.0428(15) 0.0463(16) 0.0046(13)

loop_
_atom_type_symbol
_atom_type_description
_atom_type_scat_dispersion_real
_atom_type_scat_dispersion_imag
_atom_type_scat_source
C C 0.0033 0.0016 'International Tables Vol C Tables 4.2.6.8 and 6.1.1.4'
H H 0.0000 0.0000 'International Tables Vol C Tables 4.2.6.8 and 6.1.1.4'
Cu Cu 0.3201 1.2651 'International Tables Vol C Tables 4.2.6.8 and 6.1.1.4'
N N 0.0061 0.0033 'International Tables Vol C Tables 4.2.6.8 and 6.1.1.4'
O O 0.0106 0.0060 'International Tables Vol C Tables 4.2.6.8 and 6.1.1.4'

loop_
_geom_angle_atom_site_label_1
_geom_angle_atom_site_label_2
_geom_angle_atom_site_label_3
_geom_angle
_geom_angle_site_symmetry_1
_geom_angle_site_symmetry_3
_geom_angle_publ_flag
O1 Cu1 O1 180.0 . 5_655 ?
O1 Cu1 N1 95.78(9) . 5_655 ?
O1 Cu1 N1 84.22(9) 5_655 5_655 ?
O1 Cu1 N1 95.78(9) 5_655 . ?
O1 Cu1 N1 84.22(9) . . ?
N1 Cu1 N1 180.0 . 5_655 ?
C6 O1 Cu1 115.45(19) . . ?
C1 N1 Cu1 127.6(2) . . ?
C5 N1 Cu1 113.4(2) . . ?
C5 N1 C1 119.0(3) . . ?
N1 C1 H1 119.1 . . ?
N1 C1 C2 121.8(3) . . ?
C2 C1 H1 119.1 . . ?
C1 C2 H2 120.6 . . ?
C1 C2 C3 118.8(3) . . ?
C3 C2 H2 120.6 . . ?
C2 C3 H3 120.2 . . ?
C4 C3 C2 119.7(3) . . ?
C4 C3 H3 120.2 . . ?
C3 C4 H4 120.4 . . ?
C3 C4 C5 119.2(3) . . ?
C5 C4 H4 120.4 . . ?
N1 C5 C4 121.5(3) . . ?
N1 C5 C6 114.9(3) . . ?
C4 C5 C6 123.5(3) . . ?
O1 C6 C5 112.0(2) . . ?
O1 C6 H6A 109.2 . . ?
O1 C6 H6B 109.2 . . ?
C5 C6 H6A 109.2 . . ?
C5 C6 H6B 109.2 . . ?
H6A C6 H6B 107.9 . . ?
H2A O2 H2B 99.9 . . ?

loop_
_geom_bond_atom_site_label_1
_geom_bond_atom_site_label_2
_geom_bond_distance
_geom_bond_site_symmetry_2
_geom_bond_publ_flag
Cu1 O1 1.895(2) . ?
Cu1 O1 1.895(2) 5_655 ?
Cu1 N1 1.982(3) . ?
Cu1 N1 1.982(3) 5_655 ?
O1 C6 1.400(4) . ?
N1 C1 1.354(4) . ?
N1 C5 1.339(4) . ?
C1 H1 0.9300 . ?
C1 C2 1.368(5) . ?
C2 H2 0.9300 . ?
C2 C3 1.378(5) . ?
C3 H3 0.9300 . ?
C3 C4 1.372(5) . ?
C4 H4 0.9300 . ?
C4 C5 1.375(5) . ?
C5 C6 1.510(4) . ?
C6 H6A 0.9700 . ?
C6 H6B 0.9700 . ?
O2 H2A 0.8012 . ?
O2 H2B 0.8499 . ?

loop_
_geom_torsion_atom_site_label_1
_geom_torsion_atom_site_label_2
_geom_torsion_atom_site_label_3
_geom_torsion_atom_site_label_4
_geom_torsion
_geom_torsion_site_symmetry_1
_geom_torsion_site_symmetry_2
_geom_torsion_site_symmetry_3
_geom_torsion_site_symmetry_4
_geom_torsion_publ_flag
Cu1 O1 C6 C5 0.000(0) . . . . ?
Cu1 N1 C1 C2 180.000(0) . . . . ?
Cu1 N1 C5 C4 180.0 . . . . ?
Cu1 N1 C5 C6 0.000(0) . . . . ?
N1 Cu1 O1 C6 0.000(0) . . . . ?
N1 Cu1 O1 C6 180.000(0) 5_655 . . . ?
N1 C1 C2 C3 0.000(1) . . . . ?
N1 C5 C6 O1 0.000(0) . . . . ?
C1 N1 C5 C4 0.000(0) . . . . ?
C1 N1 C5 C6 180.000(0) . . . . ?
C1 C2 C3 C4 0.000(0) . . . . ?
C2 C3 C4 C5 0.000(0) . . . . ?
C3 C4 C5 N1 0.000(0) . . . . ?
C3 C4 C5 C6 180.000(0) . . . . ?
C4 C5 C6 O1 180.000(0) . . . . ?
C5 N1 C1 C2 0.000(0) . . . . ?
